data_2011742
loop_
_publ_author_name
'Ferreira, Ester S. B.'
'Hulme, Alison N.'
'McNab, Hamish'
'Parsons, Simon'
'Quye, Anita'

_publ_section_title
;
 2',4',6'-Trihydroxy-1-methoxyacetophenone monohydrate at 150K
;
_journal_issue 2
_journal_name_full 'Acta Crystallographica Section C'
_journal_page_first 211
_journal_page_last 212
_journal_paper_doi 10.1107/S0108270100018485
_journal_volume 57
_journal_year 2001
_chemical_formula_moiety 'C9 H10 O5 , H2 O'
_chemical_formula_sum 'C9 H12 O6'
_chemical_formula_weight 216.19
_chemical_melting_point 197.5(5)
_chemical_name_systematic
;
 2',4',6'-trihydroxy-1-methoxyacetophenone
;
_space_group_IT_number 15
_symmetry_cell_setting monoclinic
_symmetry_space_group_name_Hall '-C 2yc'
_symmetry_space_group_name_H-M 'C 1 2/c 1'
_audit_creation_method SHELXL-97
_cell_angle_alpha 90.00
_cell_angle_beta 117.8380(10)
_cell_angle_gamma 90.00
_cell_formula_units_Z 8
_cell_length_a 17.3138(5)
_cell_length_b 7.33300(10)
_cell_length_c 16.8507(5)
_cell_measurement_reflns_used 24172
_cell_measurement_temperature 150(2)
_cell_measurement_theta_max 27.56
_cell_measurement_theta_min 2.66
_cell_volume 1891.81(8)
_computing_structure_refinement 'SHELXL97 (Sheldrick, 1997)'
_computing_structure_solution 'SHELXS97 (Sheldrick, 1990)'
_diffrn_ambient_temperature 150(2)
_diffrn_measured_fraction_theta_full .997
_diffrn_measured_fraction_theta_max .997
_diffrn_measurement_device_type 'Nonius kappa-ccd'
_diffrn_measurement_method \w-\f
_diffrn_radiation_monochromator graphite
_diffrn_radiation_source 'fine-focus sealed tube'
_diffrn_radiation_type MoK\a
_diffrn_radiation_wavelength .71073
_diffrn_reflns_av_R_equivalents .0760
_diffrn_reflns_av_sigmaI/netI .0349
_diffrn_reflns_limit_h_max 22
_diffrn_reflns_limit_h_min -22
_diffrn_reflns_limit_k_max 9
_diffrn_reflns_limit_k_min -9
_diffrn_reflns_limit_l_max 21
_diffrn_reflns_limit_l_min -21
_diffrn_reflns_number 24172
_diffrn_reflns_theta_full 27.56
_diffrn_reflns_theta_max 27.56
_diffrn_reflns_theta_min 2.66
_diffrn_standards_decay_%
;
Correction applied as part of Sortav procedure.
;
_exptl_absorpt_coefficient_mu .129
_exptl_absorpt_correction_T_max 1.000
_exptl_absorpt_correction_T_min .811
_exptl_absorpt_correction_type multi-scan
_exptl_absorpt_process_details '(SORTAV; Blessing, 1995, 1997)'
_exptl_crystal_colour Colourless
_exptl_crystal_density_diffrn 1.518
_exptl_crystal_density_method 'not measured'
_exptl_crystal_description block
_exptl_crystal_F_000 912
_exptl_crystal_size_max .35
_exptl_crystal_size_mid .10
_exptl_crystal_size_min .10
_refine_diff_density_max .252
_refine_diff_density_min -.299
_refine_ls_extinction_coef .0031(7)
_refine_ls_extinction_method 'SHELXL97 (Sheldrick, 1997)'
_refine_ls_goodness_of_fit_ref 1.050
_refine_ls_hydrogen_treatment refall
_refine_ls_matrix_type full
_refine_ls_number_parameters 185
_refine_ls_number_reflns 2180
_refine_ls_number_restraints 0
_refine_ls_restrained_S_all 1.050
_refine_ls_R_factor_all .0641
_refine_ls_R_factor_gt .0405
_refine_ls_shift/su_max .003
_refine_ls_shift/su_mean .000
_refine_ls_structure_factor_coef Fsqd
_refine_ls_weighting_details 'calc w = 1/[\s^2^(Fo^2^)+(0.0647P)^2^+0.0798P] where P=(Fo^2^+2Fc^2^)/3'
_refine_ls_weighting_scheme calc
_refine_ls_wR_factor_ref .1091
_reflns_number_gt 1594
_reflns_number_total 2180
_reflns_threshold_expression I>2\s(I)
_cod_data_source_file bj1012.cif
_cod_data_source_block I
_cod_depositor_comments
;
The following automatic conversions were performed:
'_symmetry_cell_setting' value 'Monoclinic' changed to 'monoclinic'
according to '/home/saulius/struct/CIF-dictionaries/cif_core.dic'
dictionary named 'cif_core.dic' version 2.4.1 from 2010-06-29.

Automatic conversion script
Id: cif_fix_enum 1527 2010-12-29 10:47:43Z saulius 

The following automatic conversions were performed:

'_chemical_melting_point' value '197-198' was changed to '197.5(5)' -
the average value was taken and precision was estimated.

Automatic conversion script
Id: cif_fix_values 1646 2011-03-28 12:23:43Z adriana 

The following automatic conversions were performed:

'_chemical_melting_point' value '197-198' was changed to '197.5(5)' -
the average value was taken and precision was
estimated.

'_symmetry_cell_setting' value 'Monoclinic' changed to
'monoclinic' according to
/home/saulius/struct/CIF-dictionaries/cif_core.dic dictionary named
'cif_core.dic' version 2.4.1 from
2010-06-29.

'_geom_hbond_publ_flag' value 'Y' changed to 'y'
according to /home/saulius/struct/CIF-dictionaries/cif_core.dic
dictionary named 'cif_core.dic' version 2.4.1 from 2010-06-29 (6
times).

Automatic conversion script
Id: cif_fix_values 1715 2011-07-08 13:25:40Z adriana 
;
_cod_original_sg_symbol_H-M 'C 2/c'
_cod_database_code 2011742

loop_
_symmetry_equiv_pos_as_xyz
'x, y, z'
'-x, y, -z+1/2'
'x+1/2, y+1/2, z'
'-x+1/2, y+1/2, -z+1/2'
'-x, -y, -z'
'x, -y, z-1/2'
'-x+1/2, -y+1/2, -z'
'x+1/2, -y+1/2, z-1/2'

loop_
_atom_site_label
_atom_site_fract_x
_atom_site_fract_y
_atom_site_fract_z
_atom_site_U_iso_or_equiv
_atom_site_adp_type
_atom_site_calc_flag
_atom_site_refinement_flags
_atom_site_occupancy
_atom_site_disorder_assembly
_atom_site_disorder_group
_atom_site_type_symbol
C1 .23569(8) .00284(15) .00971(8) .0180(3) Uani d . 1 . . C
C11 .25519(8) .06309(16) .09908(8) .0195(3) Uani d . 1 . . C
O11 .19824(6) .05665(13) .12456(6) .0261(3) Uani d . 1 . . O
C12 .34383(9) .13446(18) .16560(9) .0208(3) Uani d . 1 . . C
H121 .3602(9) .239(2) .1421(9) .024(4) Uiso d . 1 . . H
H122 .3880(9) .0317(19) .1771(9) .026(4) Uiso d . 1 . . H
O13 .34140(6) .18287(13) .24528(6) .0258(3) Uani d . 1 . . O
C14 .42330(10) .2538(2) .31023(10) .0285(4) Uani d . 1 . . C
H141 .4389(11) .363(2) .2867(11) .039(4) Uiso d . 1 . . H
H142 .4170(11) .280(2) .3634(12) .043(5) Uiso d . 1 . . H
H143 .4686(11) .162(2) .3287(10) .037(4) Uiso d . 1 . . H
C2 .29487(8) .01225(16) -.02657(8) .0187(3) Uani d . 1 . . C
O2 .37443(6) .08560(13) .02463(6) .0243(3) Uani d . 1 . . O
H2 .4013(13) .096(3) -.0067(12) .052(6) Uiso d . 1 . . H
C3 .27236(9) -.05141(17) -.11188(9) .0203(3) Uani d . 1 . . C
H3 .3131(9) -.0447(18) -.1343(9) .019(3) Uiso d . 1 . . H
C4 .19037(9) -.12680(16) -.16349(9) .0212(3) Uani d . 1 . . C
O4 .16706(7) -.19456(14) -.24634(6) .0301(3) Uani d . 1 . . O
H4 .2034(14) -.161(3) -.2648(13) .064(6) Uiso d . 1 . . H
C5 .12936(9) -.13642(17) -.13223(9) .0215(3) Uani d . 1 . . C
H5 .0720(10) -.1879(18) -.1684(9) .021(4) Uiso d . 1 . . H
C6 .15172(8) -.07230(17) -.04718(9) .0196(3) Uani d . 1 . . C
O6 .08997(6) -.08119(13) -.01953(7) .0260(3) Uani d . 1 . . O
H6 .1135(12) -.035(2) .0366(14) .057(6) Uiso d . 1 . . H
O1W .04638(7) .34550(14) .07748(7) .0282(3) Uani d . 1 . . O
H1W .0019(13) .275(3) .0575(13) .058(6) Uiso d . 1 . . H
H2W .0810(14) .297(3) .1330(16) .064(6) Uiso d . 1 . . H

loop_
_atom_site_aniso_label
_atom_site_aniso_U_11
_atom_site_aniso_U_22
_atom_site_aniso_U_33
_atom_site_aniso_U_12
_atom_site_aniso_U_13
_atom_site_aniso_U_23
C1 .0200(7) .0173(7) .0184(7) .0011(5) .0104(6) .0022(5)
C11 .0220(7) .0173(6) .0217(7) .0015(5) .0125(6) .0032(5)
O11 .0248(6) .0348(6) .0246(5) -.0039(4) .0165(5) -.0045(4)
C12 .0245(8) .0220(7) .0188(7) -.0005(5) .0124(6) -.0008(5)
O13 .0254(6) .0367(6) .0178(5) -.0048(4) .0121(4) -.0063(4)
C14 .0280(9) .0347(9) .0206(8) -.0039(6) .0095(7) -.0041(6)
C2 .0183(7) .0170(6) .0205(7) .0013(5) .0088(6) .0022(5)
O2 .0188(5) .0349(6) .0221(5) -.0048(4) .0118(4) -.0045(4)
C3 .0225(7) .0212(7) .0219(7) .0001(5) .0143(6) .0012(5)
C4 .0294(8) .0182(7) .0178(7) -.0005(5) .0125(6) .0010(5)
O4 .0367(7) .0376(6) .0216(6) -.0122(5) .0183(5) -.0084(4)
C5 .0220(8) .0218(7) .0199(7) -.0032(5) .0092(6) .0012(5)
C6 .0207(7) .0184(7) .0229(7) .0000(5) .0128(6) .0022(5)
O6 .0225(6) .0362(6) .0250(6) -.0074(4) .0157(5) -.0054(4)
O1W .0218(6) .0355(6) .0272(6) -.0030(4) .0115(5) .0039(5)

loop_
_atom_type_symbol
_atom_type_description
_atom_type_scat_dispersion_real
_atom_type_scat_dispersion_imag
_atom_type_scat_source
C C .0033 .0016 'International Tables Vol C Tables 4.2.6.8 and 6.1.1.4'
H H .0000 .0000 'International Tables Vol C Tables 4.2.6.8 and 6.1.1.4'
O O .0106 .0060 'International Tables Vol C Tables 4.2.6.8 and 6.1.1.4'

loop_
_geom_angle_atom_site_label_1
_geom_angle_atom_site_label_2
_geom_angle_atom_site_label_3
_geom_angle
C2 C1 C6 116.34(11)
C2 C1 C11 124.61(11)
C6 C1 C11 119.06(11)
O11 C11 C1 120.54(12)
O11 C11 C12 116.80(11)
C1 C11 C12 122.66(11)
O13 C12 C11 108.82(10)
O13 C12 H121 109.7(8)
C11 C12 H121 111.2(8)
O13 C12 H122 110.9(8)
C11 C12 H122 107.2(8)
H121 C12 H122 109.0(12)
C12 O13 C14 111.25(10)
O13 C14 H141 110.4(9)
O13 C14 H142 106.3(10)
H141 C14 H142 112.2(14)
O13 C14 H143 111.1(9)
H141 C14 H143 111.1(13)
H142 C14 H143 105.4(14)
O2 C2 C3 120.47(12)
O2 C2 C1 118.08(11)
C3 C2 C1 121.45(12)
C2 O2 H2 109.2(12)
C2 C3 C4 119.69(12)
C2 C3 H3 119.9(8)
C4 C3 H3 120.4(8)
O4 C4 C5 117.42(12)
O4 C4 C3 121.18(12)
C5 C4 C3 121.39(12)
C4 O4 H4 110.8(14)
C6 C5 C4 118.91(12)
C6 C5 H5 119.6(9)
C4 C5 H5 121.4(9)
O6 C6 C5 117.23(12)
O6 C6 C1 120.57(11)
C5 C6 C1 122.20(12)
C6 O6 H6 107.5(12)
H1W O1W H2W 101.7(18)

loop_
_geom_bond_atom_site_label_1
_geom_bond_atom_site_label_2
_geom_bond_site_symmetry_2
_geom_bond_distance
_geom_bond_publ_flag
C1 C2 . 1.4190(18) ?
C1 C6 . 1.4265(18) ?
C1 C11 . 1.4499(17) ?
C11 O11 . 1.2466(15) ?
C11 C12 . 1.5096(18) ?
C12 O13 . 1.4084(16) ?
C12 H121 . .964(15) ?
C12 H122 . 1.025(14) ?
O13 C14 . 1.4246(17) ?
C14 H141 . .986(16) ?
C14 H142 . .972(19) ?
C14 H143 . .967(16) ?
C2 O2 . 1.3495(15) ?
C2 C3 . 1.3831(18) ?
O2 H2 . .86(2) ?
C3 C4 . 1.3872(19) ?
C3 H3 . .945(15) ?
C4 O4 . 1.3537(16) ?
C4 C5 . 1.3849(19) ?
O4 H4 . .86(2) ?
C5 C6 . 1.3808(18) ?
C5 H5 . .967(14) ?
C6 O6 . 1.3527(16) ?
O6 H6 . .90(2) ?
O1W H1W . .86(2) ?
O1W H2W . .92(2) ?

loop_
_geom_hbond_atom_site_label_D
_geom_hbond_atom_site_label_H
_geom_hbond_atom_site_label_A
_geom_hbond_site_symmetry_A
_geom_hbond_distance_DH
_geom_hbond_distance_HA
_geom_hbond_distance_DA
_geom_hbond_angle_DHA
_geom_hbond_publ_flag
O2 H2 O1W 7_555 .85(2) 1.85(2) 2.7017(16) 171(2) y
O4 H4 O11 6_555 .86(3) 1.98(2) 2.6727(15) 137(2) y
O4 H4 O13 6_555 .86(3) 2.32(3) 3.0881(17) 149.1(19) y
O6 H6 O11 . .90(2) 1.66(2) 2.4860(14) 150(2) y
O1W H1W O6 5_555 .86(2) 2.00(2) 2.8514(16) 172(2) y
O1W H2W O4 6_556 .92(2) 2.02(2) 2.9345(14) 175(2) y

loop_
_cod_related_entry_id
_cod_related_entry_database
_cod_related_entry_code
1 ChemSpider 21135370
